data_7004910
loop_
_publ_author_name
'Walker, Martin'
'Morrison, Carole A.'
'Allan, David R.'
'Pulham, Colin R.'
'Marshall, William G.'

_publ_section_title
;
 A new high pressure phase of sodium formate dihydrate; an experimental
 and computational study.
;
_journal_issue 20
_journal_name_full 'Dalton transactions (Cambridge, England : 2003)'
_journal_page_first 2014
_journal_page_last 2019
_journal_paper_doi 10.1039/b613444k
_journal_year 2007
_chemical_absolute_configuration unk
_chemical_formula_moiety 'C1 H5 Na1 O4'
_chemical_formula_sum 'C H5 Na O4'
_chemical_formula_weight 104.04
_space_group_IT_number 4
_symmetry_cell_setting monoclinic
_symmetry_space_group_name_Hall 'P 2yb'
_symmetry_space_group_name_H-M 'P 1 21 1'
_atom_sites_solution_hydrogens geom
_atom_sites_solution_primary direct
_audit_creation_date 06-05-11
_audit_creation_method CRYSTALS_ver_12.82
_cell_angle_alpha 90
_cell_angle_beta 111.780(14)
_cell_angle_gamma 90
_cell_formula_units_Z 2
_cell_length_a 7.6852(9)
_cell_length_b 3.5113(3)
_cell_length_c 8.1103(17)
_cell_measurement_reflns_used 0
_cell_measurement_temperature 293
_cell_measurement_theta_max 0
_cell_measurement_theta_min 0
_cell_volume 203.23(6)
_computing_cell_refinement 'SAINT (Siemens ,1995)'
_computing_data_collection 'SMART (Siemens, 1993)'
_computing_data_reduction 'SAINT (Siemens ,1995)'
_computing_molecular_graphics 'CAMERON (Watkin et al., 1996)'
_computing_publication_material 'CRYSTALS (Betteridge et al., 2003)'
_computing_structure_refinement 'CRYSTALS (Betteridge et al., 2003)'
_computing_structure_solution 'SHELXS 86 (Sheldrick, 1986)'
_diffrn_ambient_temperature 293
_diffrn_measured_fraction_theta_full 0.395
_diffrn_measured_fraction_theta_max 0.344
_diffrn_measurement_device_type 'Bruker SMART'
_diffrn_measurement_method \w
_diffrn_radiation_monochromator graphite
_diffrn_radiation_type 'Mo K\a'
_diffrn_radiation_wavelength 0.71073
_diffrn_reflns_av_R_equivalents 0.035
_diffrn_reflns_limit_h_max 8
_diffrn_reflns_limit_h_min -8
_diffrn_reflns_limit_k_max 3
_diffrn_reflns_limit_k_min -3
_diffrn_reflns_limit_l_max 6
_diffrn_reflns_limit_l_min -6
_diffrn_reflns_number 369
_diffrn_reflns_theta_full 17.066
_diffrn_reflns_theta_max 22.455
_diffrn_reflns_theta_min 2.854
_diffrn_standards_number 0
_exptl_absorpt_coefficient_mu 0.256
_exptl_absorpt_correction_T_max 0.9747
_exptl_absorpt_correction_T_min 0.9747
_exptl_absorpt_correction_type none
_exptl_crystal_colour colourless
_exptl_crystal_density_diffrn 1.700
_exptl_crystal_description block
_exptl_crystal_F_000 108
_exptl_crystal_size_max 0.10
_exptl_crystal_size_mid 0.10
_exptl_crystal_size_min 0.10
_refine_diff_density_max 0.31
_refine_diff_density_min -0.24
_refine_ls_extinction_method None
_refine_ls_goodness_of_fit_ref 1.1988
_refine_ls_hydrogen_treatment constr
_refine_ls_matrix_type full
_refine_ls_number_parameters 25
_refine_ls_number_reflns 104
_refine_ls_number_restraints 1
_refine_ls_R_factor_all 0.0860
_refine_ls_R_factor_gt 0.0827
_refine_ls_shift/su_max 0.002403
_refine_ls_structure_factor_coef F
_refine_ls_weighting_details
;
Method, part 1, Chebychev polynomial, (Watkin, 1994, Prince, 1982)
[weight] = 1.0/[A~0~*T~0~(x)+A~1~*T~1~(x) ... +A~n-1~]*T~n-1~(x)]
where A~i~ are the Chebychev coefficients listed below and x= Fcalc/Fmax
Method = Robust Weighting (Prince, 1982)
W = [weight] * [1-(deltaF/6*sigmaF)^2^]^2^
A~i~ are:
2.35 -0.136 1.02
;
_refine_ls_weighting_scheme calc
_refine_ls_wR_factor_all 0.0918
_refine_ls_wR_factor_gt 0.0893
_refine_ls_wR_factor_ref 0.0893
_reflns_limit_h_max 4
_reflns_limit_h_min -8
_reflns_limit_k_max 3
_reflns_limit_k_min 0
_reflns_limit_l_max 6
_reflns_limit_l_min 0
_reflns_number_gt 104
_reflns_number_total 109
_reflns_threshold_expression I>3.00u(I)
_oxford_diffrn_Wilson_B_factor 1.45
_oxford_diffrn_Wilson_scale 0.27
_oxford_refine_ls_scale 2.18(4)
_oxford_structure_analysis_title 'naform in P 1 21 1'
_cod_data_source_file b613444k.txt
_cod_data_source_block CRYSTALS_cif
_cod_depositor_comments
;
The following automatic conversions were performed:
'_symmetry_cell_setting' value 'Monoclinic' changed to 'monoclinic'
according to '/home/saulius/struct/CIF-dictionaries/cif_core.dic'
dictionary named 'cif_core.dic' version 2.4.1 from 2010-06-29.

Automatic conversion script
Id: cif_fix_enum 1527 2010-12-29 10:47:43Z saulius 
;
_cod_original_sg_symbol_H-M 'P 1 21 1 '
_cod_original_formula_sum 'C1 H5 Na1 O4'
_cod_database_code 7004910

loop_
_symmetry_equiv_pos_as_xyz
x,y,z
-x,y+1/2,-z

loop_
_atom_site_label
_atom_site_type_symbol
_atom_site_fract_x
_atom_site_fract_y
_atom_site_fract_z
_atom_site_U_iso_or_equiv
_atom_site_occupancy
_atom_site_adp_type
_atom_site_refinement_flags_posn
_atom_site_refinement_flags_adp
_atom_site_refinement_flags_occupancy
_atom_site_disorder_assembly
_atom_site_disorder_group
_atom_site_attached_hydrogens
Na1 Na 0.1830(16) 0.296(3) 0.642(3) 0.027(2) 1.0000 Uiso . . . . . .
C1 C 0.081(3) 0.317(6) 0.211(5) 0.015(4) 1.0000 Uiso . . . . . .
H1 H 0.0280 0.5008 0.1074 0.0500 1.0000 Uiso R . . . . .
O1 O 0.014(3) 0.291(4) 0.330(4) 0.021(3) 1.0000 Uiso . . . . . .
O2 O 0.241(3) 0.114(5) 0.246(6) 0.034(4) 1.0000 Uiso . . . . . .
O3 O 0.336(3) 0.318(5) 0.949(5) 0.055(4) 1.0000 Uiso . . . . . .
O4 O 0.376(3) 0.823(4) 0.605(5) 0.033(4) 1.0000 Uiso . . . . . .
H42 H 0.3366 0.9222 0.4946 0.0400 1.0000 Uiso R . . . . .
H41 H 0.4986 0.7645 0.6571 0.0400 1.0000 Uiso R . . . . .
H32 H 0.3015 0.2379 1.0372 0.0685 1.0000 Uiso R . . . . .
H31 H 0.4332 0.4809 0.9737 0.0685 1.0000 Uiso R . . . . .

loop_
_atom_type_symbol
_atom_type_scat_dispersion_real
_atom_type_scat_dispersion_imag
_atom_type_scat_Cromer_Mann_a1
_atom_type_scat_Cromer_Mann_b1
_atom_type_scat_Cromer_Mann_a2
_atom_type_scat_Cromer_Mann_b2
_atom_type_scat_Cromer_Mann_a3
_atom_type_scat_Cromer_Mann_b3
_atom_type_scat_Cromer_Mann_a4
_atom_type_scat_Cromer_Mann_b4
_atom_type_scat_Cromer_Mann_c
_atom_type_scat_source
C 0.0033 0.0016 2.3100 20.8439 1.0200 10.2075 1.5886 0.5687 0.8650 51.6512 0.2156 'International Tables Vol C 4.2.6.8 and 6.1.1.4'
H 0.0000 0.0000 0.4930 10.5109 0.3229 26.1257 0.1402 3.1424 0.0408 57.7998 0.0030 'International Tables Vol C 4.2.6.8 and 6.1.1.4'
O 0.0106 0.0060 3.0485 13.2771 2.2868 5.7011 1.5463 0.3239 0.8670 32.9089 0.2508 'International Tables Vol C 4.2.6.8 and 6.1.1.4'
Na 0.0362 0.0249 4.7626 3.2850 3.1736 8.8422 1.2674 0.3136 1.1128 129.4240 0.6760 'International Tables Vol C 4.2.6.8 and 6.1.1.4'

loop_
_geom_angle_atom_site_label_1
_geom_angle_site_symmetry_1
_geom_angle_atom_site_label_2
_geom_angle_site_symmetry_2
_geom_angle_atom_site_label_3
_geom_angle_site_symmetry_3
_geom_angle
_geom_angle_publ_flag
H1 . C1 . O1 . 121.8 no
H1 . C1 . O2 . 124.0 no
O1 . C1 . O2 . 114(3) yes
H32 . O3 . H31 . 119.0 no
H42 . O4 . H41 . 117.8 no

loop_
_geom_bond_atom_site_label_1
_geom_bond_site_symmetry_1
_geom_bond_atom_site_label_2
_geom_bond_site_symmetry_2
_geom_bond_distance
_geom_bond_publ_flag
C1 . H1 . 1.019 no
C1 . O1 . 1.25(3) yes
C1 . O2 . 1.36(3) yes
O3 . H32 . 0.900 no
O3 . H31 . 0.900 no
O4 . H42 . 0.900 no
O4 . H41 . 0.900 no

loop_
_geom_hbond_atom_site_label_D
_geom_hbond_site_symmetry_D
_geom_hbond_atom_site_label_H
_geom_hbond_site_symmetry_H
_geom_hbond_atom_site_label_A
_geom_hbond_site_symmetry_A
_geom_hbond_angle_DHA
_geom_hbond_distance_DH
_geom_hbond_distance_HA
_geom_hbond_distance_DA
_geom_hbond_publ_flag
O4 . H42 . O2 1_565 176.7 0.900 1.990 2.889 yes
O4 . H41 . O2 2_656 175.6 0.900 1.935 2.833 yes
O3 . H32 . O2 1_556 173.4 0.900 1.965 2.861 yes
O3 . H31 . O3 2_657 174.6 0.900 2.027 2.924 yes

loop_
_cod_related_entry_id
_cod_related_entry_database
_cod_related_entry_code
1 ChemSpider 21143888
